data_7153938
loop_
_publ_author_name
'Wu, Dan'
'Wang, Zhong-Xia'

_publ_section_title
;
 P,N,N-Pincer nickel-catalyzed cross-coupling of aryl fluorides and
 chlorides.
;
_journal_issue 33
_journal_name_full 'Organic &amp; biomolecular chemistry'
_journal_page_first 6414
_journal_page_last 6424
_journal_paper_doi 10.1039/c4ob01041h
_journal_volume 12
_journal_year 2014
_chemical_formula_sum 'C26 H36 Cl N2 Ni P'
_chemical_formula_weight 501.70
_chemical_name_systematic
; 
 ? 
;
_space_group_IT_number 33
_symmetry_cell_setting orthorhombic
_symmetry_space_group_name_Hall 'P 2c -2n'
_symmetry_space_group_name_H-M 'P n a 21'
_atom_sites_solution_hydrogens geom
_atom_sites_solution_primary direct
_atom_sites_solution_secondary difmap
_audit_creation_method SHELXL-97
_cell_angle_alpha 90.00
_cell_angle_beta 90.00
_cell_angle_gamma 90.00
_cell_formula_units_Z 8
_cell_length_a 19.6835(2)
_cell_length_b 8.27190(10)
_cell_length_c 31.3730(3)
_cell_measurement_reflns_used 18312
_cell_measurement_temperature 290(2)
_cell_measurement_theta_max 62.6666
_cell_measurement_theta_min 3.6000
_cell_volume 5108.15(9)
_computing_cell_refinement 'CrysAlisPro (Oxford Diffraction Ltd.)'
_computing_data_collection 'CrysAlisPro (Oxford Diffraction Ltd.)'
_computing_data_reduction 'CrysAlisPro (Oxford Diffraction Ltd.)'
_computing_molecular_graphics 'Ortep-3 (L. J. Farrugia, 2001)'
_computing_publication_material SHELXL-97
_computing_structure_refinement 'SHELXL-97 (Sheldrick, 1997)'
_computing_structure_solution 'SHELXS-97 (Sheldrick, 1997)'
_diffrn_ambient_temperature 290(2)
_diffrn_detector_area_resol_mean 15.9149
_diffrn_measured_fraction_theta_full 0.996
_diffrn_measured_fraction_theta_max 0.996
_diffrn_measurement_device_type 'Gemini S Ultra, Oxford Diffraction'
_diffrn_measurement_method '\w scans'
_diffrn_radiation_monochromator mirror
_diffrn_radiation_source 'Enhance Ultra (Cu) X-ray Source'
_diffrn_radiation_type CuK\a
_diffrn_radiation_wavelength 1.54184
_diffrn_reflns_av_R_equivalents 0.0296
_diffrn_reflns_av_sigmaI/netI 0.0267
_diffrn_reflns_limit_h_max 20
_diffrn_reflns_limit_h_min -22
_diffrn_reflns_limit_k_max 9
_diffrn_reflns_limit_k_min -9
_diffrn_reflns_limit_l_max 32
_diffrn_reflns_limit_l_min -35
_diffrn_reflns_number 29453
_diffrn_reflns_theta_full 62.76
_diffrn_reflns_theta_max 62.76
_diffrn_reflns_theta_min 4.49
_exptl_absorpt_coefficient_mu 2.754
_exptl_absorpt_correction_T_max 0.5234
_exptl_absorpt_correction_T_min 0.4457
_exptl_absorpt_correction_type multi-scan
_exptl_absorpt_process_details
;
CrysAlisPro, Oxford Diffraction Ltd.,
Version 1.171.34.40 (release 27-08-2010 CrysAlis171 .NET)
(compiled Aug 27 2010,11:50:40)
Empirical absorption correction using spherical harmonics,
 implemented in SCALE3 ABSPACK scaling algorithm.
;
_exptl_crystal_density_diffrn 1.305
_exptl_crystal_density_method 'not measured'
_exptl_crystal_F_000 2128
_exptl_crystal_size_max 0.35
_exptl_crystal_size_mid 0.33
_exptl_crystal_size_min 0.27
_refine_diff_density_max 0.329
_refine_diff_density_min -0.188
_refine_diff_density_rms 0.031
_refine_ls_abs_structure_details 'Flack H D (1983), Acta Cryst. A39, 876-881'
_refine_ls_abs_structure_Flack 0.172(14)
_refine_ls_extinction_method none
_refine_ls_goodness_of_fit_ref 1.033
_refine_ls_hydrogen_treatment mixed
_refine_ls_matrix_type full
_refine_ls_number_parameters 563
_refine_ls_number_reflns 7437
_refine_ls_number_restraints 1
_refine_ls_restrained_S_all 1.033
_refine_ls_R_factor_all 0.0326
_refine_ls_R_factor_gt 0.0311
_refine_ls_shift/su_max 0.003
_refine_ls_shift/su_mean 0.000
_refine_ls_structure_factor_coef Fsqd
_refine_ls_weighting_details 'calc w=1/[\s^2^(Fo^2^)+(0.0561P)^2^+0.5201P] where P=(Fo^2^+2Fc^2^)/3'
_refine_ls_weighting_scheme calc
_refine_ls_wR_factor_gt 0.0840
_refine_ls_wR_factor_ref 0.0856
_reflns_number_gt 7141
_reflns_number_total 7437
_reflns_threshold_expression >2sigma(I)
_cod_data_source_file c4ob01041h2.cif
_cod_data_source_block shelxl
_cod_depositor_comments 'Adding full bibliography for 7153938.cif.'
_cod_database_code 7153938

loop_
_symmetry_equiv_pos_as_xyz
'x, y, z'
'-x, -y, z+1/2'
'-x+1/2, y+1/2, z+1/2'
'x+1/2, -y+1/2, z'

loop_
_atom_site_label
_atom_site_type_symbol
_atom_site_fract_x
_atom_site_fract_y
_atom_site_fract_z
_atom_site_U_iso_or_equiv
_atom_site_adp_type
_atom_site_occupancy
_atom_site_symmetry_multiplicity
_atom_site_calc_flag
_atom_site_refinement_flags
Ni2 Ni 0.63784(2) 0.34717(5) 1.189581(14) 0.04576(12) Uani 1 1 d .
Ni1 Ni 0.44858(2) 0.35777(5) 0.898888(15) 0.05033(13) Uani 1 1 d .
P1 P 0.53146(4) 0.19580(9) 0.90942(2) 0.04955(17) Uani 1 1 d .
P2 P 0.72172(3) 0.18780(8) 1.17988(2) 0.04534(16) Uani 1 1 d .
C29 C 0.46629(17) 0.5543(4) 1.13631(12) 0.0640(8) Uani 1 1 d .
H29 H 0.4485 0.6340 1.1540 0.077 Uiso 1 1 calc R
C31 C 0.54543(13) 0.3338(3) 1.12496(9) 0.0461(6) Uani 1 1 d .
N3 N 0.59784(11) 0.2450(3) 1.14332(7) 0.0462(5) Uani 1 1 d .
N2 N 0.36484(11) 0.4955(3) 0.89602(8) 0.0481(5) Uani 1 1 d .
C38 C 0.6813(2) -0.1900(4) 1.09803(12) 0.0700(9) Uani 1 1 d .
H38 H 0.7019 -0.2816 1.0866 0.084 Uiso 1 1 calc R
C32 C 0.51875(17) 0.3166(4) 1.08379(10) 0.0606(7) Uani 1 1 d .
H32 H 0.5365 0.2385 1.0656 0.073 Uiso 1 1 calc R
N4 N 0.55384(10) 0.4846(3) 1.19085(8) 0.0468(5) Uani 1 1 d .
C9 C 0.42854(14) 0.1050(3) 0.95924(9) 0.0475(6) Uani 1 1 d .
N1 N 0.40588(11) 0.2547(3) 0.94417(7) 0.0484(5) Uani 1 1 d .
C48 C 0.80510(17) -0.0492(4) 1.22089(12) 0.0691(9) Uani 1 1 d .
H48B H 0.8431 -0.0017 1.2057 0.083 Uiso 1 1 calc R
H48A H 0.7875 -0.1378 1.2039 0.083 Uiso 1 1 calc R
C15 C 0.56008(15) 0.0879(4) 0.86184(10) 0.0566(7) Uani 1 1 d .
H15 H 0.5794 0.1702 0.8429 0.068 Uiso 1 1 calc R
C37 C 0.71592(17) -0.0916(4) 1.12541(11) 0.0603(7) Uani 1 1 d .
H37 H 0.7597 -0.1194 1.1339 0.072 Uiso 1 1 calc R
C47 C 0.74974(14) 0.0776(3) 1.22739(9) 0.0510(6) Uani 1 1 d .
H47 H 0.7694 0.1591 1.2464 0.061 Uiso 1 1 calc R
C1 C 0.2464(2) 0.5425(4) 0.98923(13) 0.0760(10) Uani 1 1 d .
H1 H 0.2102 0.6065 0.9981 0.091 Uiso 1 1 calc R
C14 C 0.39044(15) -0.0029(3) 0.98397(10) 0.0556(7) Uani 1 1 d .
H14 H 0.3456 0.0215 0.9907 0.067 Uiso 1 1 calc R
C36 C 0.68649(14) 0.0502(3) 1.14088(9) 0.0480(6) Uani 1 1 d .
C41 C 0.79699(14) 0.2804(3) 1.15547(10) 0.0506(6) Uani 1 1 d .
H41 H 0.8244 0.1931 1.1432 0.061 Uiso 1 1 calc R
C50 C 0.7706(2) -0.1818(5) 1.28930(15) 0.0860(12) Uani 1 1 d .
H50B H 0.7865 -0.2139 1.3173 0.103 Uiso 1 1 calc R
H50A H 0.7535 -0.2774 1.2750 0.103 Uiso 1 1 calc R
C5 C 0.32938(15) 0.4713(3) 0.93677(9) 0.0487(6) Uani 1 1 d .
C46 C 0.84142(17) 0.3705(5) 1.18673(13) 0.0748(9) Uani 1 1 d .
H46B H 0.8579 0.2960 1.2082 0.090 Uiso 1 1 calc R
H46A H 0.8147 0.4530 1.2009 0.090 Uiso 1 1 calc R
C23 C 0.7094(2) 0.4578(6) 0.93104(19) 0.0987(15) Uani 1 1 d .
H23B H 0.7389 0.3696 0.9396 0.118 Uiso 1 1 calc R
H23A H 0.7353 0.5288 0.9125 0.118 Uiso 1 1 calc R
C27 C 0.46630(18) 0.4145(5) 1.07000(12) 0.0699(9) Uani 1 1 d .
H27 H 0.4493 0.4019 1.0425 0.084 Uiso 1 1 calc R
C43 C 0.83550(19) 0.4685(4) 1.09733(12) 0.0714(9) Uani 1 1 d .
H43B H 0.8627 0.3858 1.0836 0.086 Uiso 1 1 calc R
H43A H 0.8196 0.5423 1.0755 0.086 Uiso 1 1 calc R
C12 C 0.48564(19) -0.1850(4) 0.98913(12) 0.0697(9) Uani 1 1 d .
H12 H 0.5054 -0.2777 1.0004 0.084 Uiso 1 1 calc R
C21 C 0.60669(15) 0.2812(3) 0.93553(10) 0.0547(7) Uani 1 1 d .
H21 H 0.6357 0.1912 0.9446 0.066 Uiso 1 1 calc R
C13 C 0.41910(19) -0.1460(4) 0.99862(12) 0.0655(8) Uani 1 1 d .
H13 H 0.3932 -0.2165 1.0150 0.079 Uiso 1 1 calc R
C10 C 0.49400(14) 0.0572(3) 0.94686(9) 0.0505(6) Uani 1 1 d .
C52 C 0.68958(17) 0.0061(5) 1.25138(13) 0.0748(10) Uani 1 1 d .
H52B H 0.6553 0.0887 1.2559 0.090 Uiso 1 1 calc R
H52A H 0.6694 -0.0803 1.2347 0.090 Uiso 1 1 calc R
C7 C 0.32243(18) 0.4273(5) 0.86120(12) 0.0795(10) Uani 1 1 d .
H7B H 0.2793 0.4815 0.8606 0.119 Uiso 1 1 calc R
H7C H 0.3155 0.3139 0.8661 0.119 Uiso 1 1 calc R
H7A H 0.3451 0.4423 0.8344 0.119 Uiso 1 1 calc R
C30 C 0.52013(14) 0.4602(3) 1.15014(10) 0.0477(6) Uani 1 1 d .
C26 C 0.58473(18) 0.3727(5) 0.97521(13) 0.0786(10) Uani 1 1 d .
H26A H 0.5545 0.4601 0.9671 0.094 Uiso 1 1 calc R
H26B H 0.5599 0.3003 0.9939 0.094 Uiso 1 1 calc R
C35 C 0.62162(14) 0.0978(3) 1.12772(9) 0.0467(6) Uani 1 1 d .
C40 C 0.58548(17) -0.0105(4) 1.10133(11) 0.0613(8) Uani 1 1 d .
H40 H 0.5412 0.0137 1.0932 0.074 Uiso 1 1 calc R
C19 C 0.6389(2) -0.1051(5) 0.82515(14) 0.0863(12) Uani 1 1 d .
H19A H 0.6598 -0.0194 0.8086 0.104 Uiso 1 1 calc R
H19B H 0.6727 -0.1887 0.8298 0.104 Uiso 1 1 calc R
C33 C 0.51098(17) 0.4214(5) 1.22596(11) 0.0740(10) Uani 1 1 d .
H33B H 0.4690 0.4802 1.2269 0.111 Uiso 1 1 calc R
H33C H 0.5345 0.4341 1.2526 0.111 Uiso 1 1 calc R
H33A H 0.5018 0.3089 1.2212 0.111 Uiso 1 1 calc R
C24 C 0.6874(2) 0.5498(5) 0.96966(19) 0.1013(16) Uani 1 1 d .
H24A H 0.6605 0.6424 0.9611 0.122 Uiso 1 1 calc R
H24B H 0.7270 0.5890 0.9849 0.122 Uiso 1 1 calc R
C44 C 0.87900(19) 0.5599(4) 1.12888(14) 0.0729(9) Uani 1 1 d .
H44A H 0.9184 0.6041 1.1144 0.087 Uiso 1 1 calc R
H44B H 0.8532 0.6491 1.1407 0.087 Uiso 1 1 calc R
C34 C 0.5688(2) 0.6582(4) 1.19844(16) 0.0859(12) Uani 1 1 d .
H34A H 0.5988 0.6973 1.1766 0.129 Uiso 1 1 calc R
H34C H 0.5900 0.6706 1.2258 0.129 Uiso 1 1 calc R
H34B H 0.5272 0.7189 1.1978 0.129 Uiso 1 1 calc R
C11 C 0.52212(17) -0.0845(4) 0.96280(12) 0.0646(8) Uani 1 1 d .
H11 H 0.5665 -0.1118 0.9555 0.078 Uiso 1 1 calc R
C18 C 0.5796(2) -0.1749(5) 0.80054(16) 0.0949(14) Uani 1 1 d .
H18A H 0.5952 -0.2109 0.7728 0.114 Uiso 1 1 calc R
H18B H 0.5619 -0.2682 0.8156 0.114 Uiso 1 1 calc R
C51 C 0.7134(2) -0.0596(6) 1.29413(15) 0.0962(13) Uani 1 1 d .
H51A H 0.6754 -0.1107 1.3085 0.115 Uiso 1 1 calc R
H51B H 0.7288 0.0294 1.3118 0.115 Uiso 1 1 calc R
C16 C 0.50009(19) 0.0150(6) 0.83784(13) 0.0822(11) Uani 1 1 d .
H16A H 0.4658 0.0972 0.8332 0.099 Uiso 1 1 calc R
H16B H 0.4800 -0.0709 0.8547 0.099 Uiso 1 1 calc R
C45 C 0.90187(18) 0.4498(5) 1.16427(14) 0.0793(10) Uani 1 1 d .
H45B H 0.9280 0.5114 1.1848 0.095 Uiso 1 1 calc R
H45A H 0.9312 0.3664 1.1527 0.095 Uiso 1 1 calc R
C4 C 0.35323(14) 0.3433(3) 0.96157(10) 0.0456(6) Uani 1 1 d .
C2 C 0.27104(19) 0.4238(4) 1.01501(12) 0.0705(9) Uani 1 1 d .
H2 H 0.2521 0.4093 1.0419 0.085 Uiso 1 1 calc R
C42 C 0.77442(16) 0.3893(4) 1.11907(11) 0.0604(7) Uani 1 1 d .
H42B H 0.7444 0.4726 1.1300 0.072 Uiso 1 1 calc R
H42A H 0.7493 0.3261 1.0983 0.072 Uiso 1 1 calc R
C28 C 0.43905(18) 0.5298(5) 1.09619(13) 0.0752(10) Uani 1 1 d .
H28 H 0.4023 0.5914 1.0870 0.090 Uiso 1 1 calc R
C17 C 0.5240(3) -0.0527(7) 0.79489(16) 0.1084(16) Uani 1 1 d .
H17A H 0.4859 -0.1029 0.7804 0.130 Uiso 1 1 calc R
H17B H 0.5404 0.0352 0.7772 0.130 Uiso 1 1 calc R
C20 C 0.61564(19) -0.0380(5) 0.86809(13) 0.0766(10) Uani 1 1 d .
H20A H 0.5986 -0.1255 0.8857 0.092 Uiso 1 1 calc R
H20B H 0.6539 0.0108 0.8827 0.092 Uiso 1 1 calc R
C49 C 0.82914(18) -0.1127(5) 1.26414(14) 0.0789(10) Uani 1 1 d .
H49A H 0.8632 -0.1958 1.2598 0.095 Uiso 1 1 calc R
H49B H 0.8499 -0.0253 1.2801 0.095 Uiso 1 1 calc R
C8 C 0.3782(2) 0.6685(4) 0.88748(15) 0.0841(12) Uani 1 1 d .
H8A H 0.4067 0.6785 0.8628 0.126 Uiso 1 1 calc R
H8C H 0.4006 0.7159 0.9116 0.126 Uiso 1 1 calc R
H8B H 0.3360 0.7234 0.8825 0.126 Uiso 1 1 calc R
C3 C 0.32372(16) 0.3241(4) 1.00203(10) 0.0587(7) Uani 1 1 d .
H3 H 0.3397 0.2439 1.0202 0.070 Uiso 1 1 calc R
C22 C 0.64841(19) 0.3895(5) 0.90636(14) 0.0850(11) Uani 1 1 d .
H22B H 0.6204 0.4776 0.8960 0.102 Uiso 1 1 calc R
H22A H 0.6643 0.3279 0.8820 0.102 Uiso 1 1 calc R
C25 C 0.6454(2) 0.4417(6) 0.99903(16) 0.0955(14) Uani 1 1 d .
H25A H 0.6734 0.3540 1.0096 0.115 Uiso 1 1 calc R
H25B H 0.6296 0.5040 1.0233 0.115 Uiso 1 1 calc R
C6 C 0.27598(18) 0.5667(4) 0.94976(12) 0.0669(9) Uani 1 1 d .
H6 H 0.2597 0.6477 0.9319 0.080 Uiso 1 1 calc R
Cl2 Cl 0.68418(5) 0.45074(13) 1.24600(3) 0.0879(3) Uani 1 1 d .
C39 C 0.6151(2) -0.1506(4) 1.08759(12) 0.0708(9) Uani 1 1 d .
H39 H 0.5901 -0.2213 1.0707 0.085 Uiso 1 1 calc R
Cl1 Cl 0.49706(5) 0.46129(14) 0.84334(4) 0.0969(3) Uani 1 1 d .

loop_
_atom_site_aniso_label
_atom_site_aniso_U_11
_atom_site_aniso_U_22
_atom_site_aniso_U_33
_atom_site_aniso_U_23
_atom_site_aniso_U_13
_atom_site_aniso_U_12
Ni2 0.0470(2) 0.0502(2) 0.0401(2) -0.0068(2) -0.00316(19) 0.00187(16)
Ni1 0.0521(2) 0.0546(2) 0.0443(3) 0.0103(2) 0.0032(2) -0.00016(18)
P1 0.0482(3) 0.0545(4) 0.0459(4) -0.0004(3) 0.0061(3) -0.0010(3)
P2 0.0453(3) 0.0492(3) 0.0415(4) 0.0011(3) -0.0049(3) 0.0013(2)
C29 0.0640(18) 0.0623(18) 0.066(2) 0.0077(16) -0.0013(16) 0.0126(14)
C31 0.0468(14) 0.0518(14) 0.0397(15) 0.0037(12) -0.0011(11) -0.0016(10)
N3 0.0478(11) 0.0503(12) 0.0405(11) -0.0049(10) -0.0048(9) 0.0051(9)
N2 0.0592(13) 0.0452(11) 0.0398(12) 0.0045(10) -0.0057(10) -0.0012(8)
C38 0.100(3) 0.0504(16) 0.060(2) -0.0125(15) -0.0020(19) 0.0121(16)
C32 0.0666(18) 0.0708(18) 0.0445(17) 0.0035(14) -0.0079(14) 0.0041(14)
N4 0.0519(12) 0.0446(10) 0.0439(13) 0.0009(10) 0.0053(10) 0.0012(8)
C9 0.0528(15) 0.0510(13) 0.0388(14) 0.0033(12) 0.0014(12) 0.0007(12)
N1 0.0514(12) 0.0488(11) 0.0450(12) 0.0098(10) 0.0038(10) 0.0057(10)
C48 0.0637(18) 0.072(2) 0.071(2) 0.0174(17) -0.0074(16) 0.0100(15)
C15 0.0585(17) 0.0588(16) 0.0526(17) -0.0079(14) 0.0110(13) -0.0121(13)
C37 0.0695(19) 0.0572(15) 0.0541(18) -0.0006(15) -0.0032(15) 0.0165(14)
C47 0.0512(15) 0.0578(14) 0.0439(15) 0.0119(13) -0.0097(12) -0.0088(12)
C1 0.087(2) 0.0671(19) 0.074(2) 0.0003(18) 0.020(2) 0.0226(17)
C14 0.0581(16) 0.0559(15) 0.0527(17) 0.0100(14) 0.0097(13) 0.0028(12)
C36 0.0548(16) 0.0455(13) 0.0438(15) 0.0001(12) -0.0008(12) 0.0025(11)
C41 0.0501(15) 0.0511(14) 0.0505(16) 0.0024(13) -0.0027(12) 0.0024(11)
C50 0.101(3) 0.081(2) 0.076(3) 0.033(2) -0.024(2) -0.024(2)
C5 0.0558(17) 0.0471(13) 0.0431(15) -0.0021(12) -0.0043(12) 0.0019(12)
C46 0.0649(18) 0.098(2) 0.061(2) 0.015(2) -0.0097(19) -0.0251(16)
C23 0.071(2) 0.096(3) 0.129(4) -0.013(3) -0.004(3) -0.025(2)
C27 0.073(2) 0.084(2) 0.052(2) 0.0102(18) -0.0170(16) 0.0041(18)
C43 0.091(2) 0.0683(19) 0.0547(19) 0.0102(16) 0.0132(17) -0.0011(17)
C12 0.089(2) 0.0577(16) 0.063(2) 0.0140(16) 0.0058(18) 0.0184(16)
C21 0.0527(16) 0.0544(14) 0.0570(18) -0.0123(14) -0.0003(13) 0.0035(12)
C13 0.082(2) 0.0563(16) 0.059(2) 0.0124(15) 0.0143(17) 0.0027(14)
C10 0.0540(16) 0.0525(14) 0.0449(15) 0.0028(13) 0.0003(12) 0.0048(12)
C52 0.0626(19) 0.090(2) 0.072(2) 0.023(2) -0.0007(17) -0.0115(17)
C7 0.072(2) 0.116(3) 0.051(2) -0.007(2) -0.0143(16) -0.002(2)
C30 0.0460(15) 0.0515(15) 0.0456(15) 0.0098(13) 0.0016(12) -0.0005(11)
C26 0.073(2) 0.088(2) 0.074(2) -0.031(2) 0.0045(19) -0.0045(17)
C35 0.0542(15) 0.0470(13) 0.0388(14) -0.0015(12) 0.0014(12) 0.0015(12)
C40 0.0683(19) 0.0610(17) 0.0546(18) -0.0109(15) -0.0123(15) -0.0011(14)
C19 0.090(3) 0.080(2) 0.089(3) -0.032(2) 0.030(2) -0.0079(19)
C33 0.0609(18) 0.114(3) 0.0476(19) 0.0076(19) 0.0127(15) -0.0016(18)
C24 0.082(3) 0.073(2) 0.150(5) -0.035(3) -0.024(3) -0.0037(19)
C44 0.081(2) 0.0532(16) 0.085(2) -0.0018(17) 0.0281(19) -0.0108(15)
C34 0.106(3) 0.0459(15) 0.106(3) -0.0126(18) -0.025(3) 0.0023(16)
C11 0.0634(18) 0.0681(18) 0.062(2) 0.0116(17) 0.0080(15) 0.0166(15)
C18 0.116(3) 0.088(3) 0.081(3) -0.038(2) 0.034(3) -0.034(2)
C51 0.102(3) 0.116(3) 0.071(3) 0.041(2) 0.005(2) -0.017(3)
C16 0.071(2) 0.107(3) 0.069(2) -0.026(2) 0.0031(18) -0.0207(19)
C45 0.066(2) 0.087(2) 0.085(3) 0.005(2) -0.0076(18) -0.0233(17)
C4 0.0455(14) 0.0503(14) 0.0411(16) -0.0039(12) -0.0025(11) -0.0004(11)
C2 0.086(2) 0.0679(19) 0.058(2) -0.0058(17) 0.0206(17) 0.0078(17)
C42 0.0725(19) 0.0578(15) 0.0510(18) 0.0056(14) -0.0014(15) 0.0002(14)
C28 0.071(2) 0.081(2) 0.073(2) 0.018(2) -0.0175(19) 0.0131(17)
C17 0.114(3) 0.134(4) 0.078(3) -0.044(3) -0.003(3) -0.028(3)
C20 0.075(2) 0.082(2) 0.073(2) -0.0232(19) 0.0046(18) 0.0062(17)
C49 0.074(2) 0.077(2) 0.086(3) 0.027(2) -0.022(2) 0.0005(17)
C8 0.116(3) 0.0516(17) 0.085(3) 0.0128(18) 0.024(2) 0.0017(17)
C3 0.0692(18) 0.0619(16) 0.0450(16) 0.0060(14) 0.0040(14) 0.0055(13)
C22 0.075(2) 0.101(3) 0.079(3) -0.006(2) 0.007(2) -0.0309(19)
C25 0.095(3) 0.098(3) 0.094(3) -0.045(3) -0.014(2) 0.006(2)
C6 0.076(2) 0.0572(17) 0.067(2) 0.0030(16) -0.0016(17) 0.0176(15)
Cl2 0.0871(6) 0.1021(7) 0.0746(6) -0.0440(5) -0.0291(5) 0.0182(5)
C39 0.094(2) 0.0603(18) 0.058(2) -0.0153(16) -0.0142(18) -0.0025(16)
Cl1 0.0913(6) 0.1123(7) 0.0872(7) 0.0551(6) 0.0319(5) 0.0151(5)

loop_
_atom_type_symbol
_atom_type_description
_atom_type_scat_dispersion_real
_atom_type_scat_dispersion_imag
_atom_type_scat_source
C C 0.0181 0.0091 'International Tables Vol C Tables 4.2.6.8 and 6.1.1.4'
H H 0.0000 0.0000 'International Tables Vol C Tables 4.2.6.8 and 6.1.1.4'
N N 0.0311 0.0180 'International Tables Vol C Tables 4.2.6.8 and 6.1.1.4'
Ni Ni -3.0029 0.5091 'International Tables Vol C Tables 4.2.6.8 and 6.1.1.4'
Cl Cl 0.3639 0.7018 'International Tables Vol C Tables 4.2.6.8 and 6.1.1.4'
P P 0.2955 0.4335 'International Tables Vol C Tables 4.2.6.8 and 6.1.1.4'

loop_
_geom_angle_atom_site_label_1
_geom_angle_atom_site_label_2
_geom_angle_atom_site_label_3
_geom_angle
N3 Ni2 N4 85.65(9)
N3 Ni2 P2 86.29(7)
N4 Ni2 P2 171.85(8)
N3 Ni2 Cl2 176.01(8)
N4 Ni2 Cl2 96.12(8)
P2 Ni2 Cl2 92.00(3)
N1 Ni1 N2 85.59(9)
N1 Ni1 P1 86.53(7)
N2 Ni1 P1 172.11(7)
N1 Ni1 Cl1 175.64(9)
N2 Ni1 Cl1 95.83(7)
P1 Ni1 Cl1 92.06(4)
C10 P1 C15 110.38(13)
C10 P1 C21 106.54(14)
C15 P1 C21 107.70(14)
C10 P1 Ni1 100.81(9)
C15 P1 Ni1 114.53(11)
C21 P1 Ni1 116.36(10)
C36 P2 C47 110.66(13)
C36 P2 C41 106.82(13)
C47 P2 C41 107.70(13)
C36 P2 Ni2 100.86(9)
C47 P2 Ni2 115.10(10)
C41 P2 Ni2 115.23(9)
C28 C29 C30 120.0(3)
C28 C29 H29 120.0
C30 C29 H29 120.0
N3 C31 C32 127.3(3)
N3 C31 C30 115.1(3)
C32 C31 C30 117.5(3)
C31 N3 C35 124.4(2)
C31 N3 Ni2 113.44(17)
C35 N3 Ni2 122.04(18)
C5 N2 C8 111.9(3)
C5 N2 C7 108.7(2)
C8 N2 C7 109.5(3)
C5 N2 Ni1 105.89(16)
C8 N2 Ni1 114.3(2)
C7 N2 Ni1 106.2(2)
C37 C38 C39 118.6(3)
C37 C38 H38 120.7
C39 C38 H38 120.7
C27 C32 C31 120.6(3)
C27 C32 H32 119.7
C31 C32 H32 119.7
C30 N4 C33 110.1(2)
C30 N4 C34 111.5(3)
C33 N4 C34 109.6(3)
C30 N4 Ni2 106.25(17)
C33 N4 Ni2 106.5(2)
C34 N4 Ni2 112.8(2)
N1 C9 C14 125.5(3)
N1 C9 C10 116.7(2)
C14 C9 C10 117.8(2)
C4 N1 C9 125.1(2)
C4 N1 Ni1 113.46(17)
C9 N1 Ni1 121.38(18)
C47 C48 C49 109.8(3)
C47 C48 H48B 109.7
C49 C48 H48B 109.7
C47 C48 H48A 109.7
C49 C48 H48A 109.7
H48B C48 H48A 108.2
C20 C15 C16 110.5(3)
C20 C15 P1 116.7(2)
C16 C15 P1 111.0(2)
C20 C15 H15 106.0
C16 C15 H15 106.0
P1 C15 H15 106.0
C38 C37 C36 120.9(3)
C38 C37 H37 119.6
C36 C37 H37 119.6
C52 C47 C48 110.7(3)
C52 C47 P2 111.2(2)
C48 C47 P2 116.6(2)
C52 C47 H47 105.8
C48 C47 H47 105.8
P2 C47 H47 105.8
C2 C1 C6 119.1(3)
C2 C1 H1 120.5
C6 C1 H1 120.5
C13 C14 C9 120.6(3)
C13 C14 H14 119.7
C9 C14 H14 119.7
C37 C36 C35 120.9(3)
C37 C36 P2 127.2(2)
C35 C36 P2 111.9(2)
C46 C41 C42 111.3(3)
C46 C41 P2 113.7(2)
C42 C41 P2 108.9(2)
C46 C41 H41 107.5
C42 C41 H41 107.5
P2 C41 H41 107.5
C49 C50 C51 111.5(3)
C49 C50 H50B 109.3
C51 C50 H50B 109.3
C49 C50 H50A 109.3
C51 C50 H50A 109.3
H50B C50 H50A 108.0
C6 C5 C4 121.8(3)
C6 C5 N2 122.8(3)
C4 C5 N2 115.4(2)
C41 C46 C45 111.3(3)
C41 C46 H46B 109.4
C45 C46 H46B 109.4
C41 C46 H46A 109.4
C45 C46 H46A 109.4
H46B C46 H46A 108.0
C24 C23 C22 111.6(4)
C24 C23 H23B 109.3
C22 C23 H23B 109.3
C24 C23 H23A 109.3
C22 C23 H23A 109.3
H23B C23 H23A 108.0
C28 C27 C32 120.9(3)
C28 C27 H27 119.6
C32 C27 H27 119.6
C44 C43 C42 111.6(3)
C44 C43 H43B 109.3
C42 C43 H43B 109.3
C44 C43 H43A 109.3
C42 C43 H43A 109.3
H43B C43 H43A 108.0
C11 C12 C13 118.9(3)
C11 C12 H12 120.5
C13 C12 H12 120.5
C26 C21 C22 110.7(3)
C26 C21 P1 109.2(2)
C22 C21 P1 113.2(3)
C26 C21 H21 107.9
C22 C21 H21 107.9
P1 C21 H21 107.9
C12 C13 C14 120.8(3)
C12 C13 H13 119.6
C14 C13 H13 119.6
C11 C10 C9 120.3(3)
C11 C10 P1 127.5(2)
C9 C10 P1 112.2(2)
C51 C52 C47 109.6(3)
C51 C52 H52B 109.8
C47 C52 H52B 109.8
C51 C52 H52A 109.8
C47 C52 H52A 109.8
H52B C52 H52A 108.2
N2 C7 H7B 109.5
N2 C7 H7C 109.5
H7B C7 H7C 109.5
N2 C7 H7A 109.5
H7B C7 H7A 109.5
H7C C7 H7A 109.5
C29 C30 C31 121.0(3)
C29 C30 N4 123.1(3)
C31 C30 N4 115.9(2)
C25 C26 C21 111.5(3)
C25 C26 H26A 109.3
C21 C26 H26A 109.3
C25 C26 H26B 109.3
C21 C26 H26B 109.3
H26A C26 H26B 108.0
N3 C35 C36 116.7(2)
N3 C35 C40 126.2(3)
C36 C35 C40 117.0(3)
C39 C40 C35 120.5(3)
C39 C40 H40 119.8
C35 C40 H40 119.8
C18 C19 C20 111.0(3)
C18 C19 H19A 109.4
C20 C19 H19A 109.4
C18 C19 H19B 109.4
C20 C19 H19B 109.4
H19A C19 H19B 108.0
N4 C33 H33B 109.5
N4 C33 H33C 109.5
H33B C33 H33C 109.5
N4 C33 H33A 109.5
H33B C33 H33A 109.5
H33C C33 H33A 109.5
C23 C24 C25 110.4(3)
C23 C24 H24A 109.6
C25 C24 H24A 109.6
C23 C24 H24B 109.6
C25 C24 H24B 109.6
H24A C24 H24B 108.1
C45 C44 C43 110.5(3)
C45 C44 H44A 109.6
C43 C44 H44A 109.6
C45 C44 H44B 109.6
C43 C44 H44B 109.6
H44A C44 H44B 108.1
N4 C34 H34A 109.5
N4 C34 H34C 109.5
H34A C34 H34C 109.5
N4 C34 H34B 109.5
H34A C34 H34B 109.5
H34C C34 H34B 109.5
C12 C11 C10 121.2(3)
C12 C11 H11 119.4
C10 C11 H11 119.4
C17 C18 C19 111.4(3)
C17 C18 H18A 109.3
C19 C18 H18A 109.3
C17 C18 H18B 109.3
C19 C18 H18B 109.3
H18A C18 H18B 108.0
C52 C51 C50 112.2(4)
C52 C51 H51A 109.2
C50 C51 H51A 109.2
C52 C51 H51B 109.2
C50 C51 H51B 109.2
H51A C51 H51B 107.9
C15 C16 C17 109.9(3)
C15 C16 H16A 109.7
C17 C16 H16A 109.7
C15 C16 H16B 109.7
C17 C16 H16B 109.7
H16A C16 H16B 108.2
C44 C45 C46 111.5(3)
C44 C45 H45B 109.3
C46 C45 H45B 109.3
C44 C45 H45A 109.3
C46 C45 H45A 109.3
H45B C45 H45A 108.0
N1 C4 C5 115.8(3)
N1 C4 C3 127.4(3)
C5 C4 C3 116.8(3)
C1 C2 C3 121.4(3)
C1 C2 H2 119.3
C3 C2 H2 119.3
C41 C42 C43 111.0(3)
C41 C42 H42B 109.4
C43 C42 H42B 109.4
C41 C42 H42A 109.4
C43 C42 H42A 109.4
H42B C42 H42A 108.0
C27 C28 C29 119.8(3)
C27 C28 H28 120.1
C29 C28 H28 120.1
C18 C17 C16 111.5(4)
C18 C17 H17A 109.3
C16 C17 H17A 109.3
C18 C17 H17B 109.3
C16 C17 H17B 109.3
H17A C17 H17B 108.0
C15 C20 C19 110.5(3)
C15 C20 H20A 109.6
C19 C20 H20A 109.6
C15 C20 H20B 109.6
C19 C20 H20B 109.6
H20A C20 H20B 108.1
C50 C49 C48 111.0(3)
C50 C49 H49A 109.4
C48 C49 H49A 109.4
C50 C49 H49B 109.4
C48 C49 H49B 109.4
H49A C49 H49B 108.0
N2 C8 H8A 109.5
N2 C8 H8C 109.5
H8A C8 H8C 109.5
N2 C8 H8B 109.5
H8A C8 H8B 109.5
H8C C8 H8B 109.5
C2 C3 C4 120.5(3)
C2 C3 H3 119.7
C4 C3 H3 119.7
C21 C22 C23 109.6(4)
C21 C22 H22B 109.7
C23 C22 H22B 109.7
C21 C22 H22A 109.7
C23 C22 H22A 109.7
H22B C22 H22A 108.2
C26 C25 C24 110.4(4)
C26 C25 H25A 109.6
C24 C25 H25A 109.6
C26 C25 H25B 109.6
C24 C25 H25B 109.6
H25A C25 H25B 108.1
C5 C6 C1 120.3(3)
C5 C6 H6 119.9
C1 C6 H6 119.9
C40 C39 C38 121.8(3)
C40 C39 H39 119.1
C38 C39 H39 119.1

loop_
_geom_bond_atom_site_label_1
_geom_bond_atom_site_label_2
_geom_bond_distance
Ni2 N3 1.855(2)
Ni2 N4 2.007(2)
Ni2 P2 2.1346(8)
Ni2 Cl2 2.1677(9)
Ni1 N1 1.858(2)
Ni1 N2 2.006(2)
Ni1 P1 2.1368(8)
Ni1 Cl1 2.1636(10)
P1 C10 1.799(3)
P1 C15 1.828(3)
P1 C21 1.834(3)
P2 C36 1.809(3)
P2 C47 1.832(3)
P2 C41 1.835(3)
C29 C28 1.383(6)
C29 C30 1.385(4)
C29 H29 0.9300
C31 N3 1.391(3)
C31 C32 1.402(4)
C31 C30 1.402(4)
N3 C35 1.393(3)
N2 C5 1.470(4)
N2 C8 1.480(4)
N2 C7 1.486(4)
C38 C37 1.365(5)
C38 C39 1.383(5)
C38 H38 0.9300
C32 C27 1.382(5)
C32 H32 0.9300
N4 C30 1.453(4)
N4 C33 1.483(4)
N4 C34 1.485(4)
C9 N1 1.399(3)
C9 C14 1.400(4)
C9 C10 1.403(4)
N1 C4 1.382(4)
C48 C47 1.526(4)
C48 C49 1.530(5)
C48 H48B 0.9700
C48 H48A 0.9700
C15 C20 1.523(5)
C15 C16 1.525(4)
C15 H15 0.9800
C37 C36 1.395(4)
C37 H37 0.9300
C47 C52 1.523(4)
C47 H47 0.9800
C1 C2 1.361(5)
C1 C6 1.383(5)
C1 H1 0.9300
C14 C13 1.390(4)
C14 H14 0.9300
C36 C35 1.398(4)
C41 C46 1.511(5)
C41 C42 1.521(4)
C41 H41 0.9800
C50 C49 1.509(5)
C50 C51 1.521(6)
C50 H50B 0.9700
C50 H50A 0.9700
C5 C6 1.376(4)
C5 C4 1.395(4)
C46 C45 1.530(5)
C46 H46B 0.9700
C46 H46A 0.9700
C23 C24 1.495(7)
C23 C22 1.537(6)
C23 H23B 0.9700
C23 H23A 0.9700
C27 C28 1.368(6)
C27 H27 0.9300
C43 C44 1.512(6)
C43 C42 1.529(5)
C43 H43B 0.9700
C43 H43A 0.9700
C12 C11 1.375(5)
C12 C13 1.381(5)
C12 H12 0.9300
C21 C26 1.520(5)
C21 C22 1.521(5)
C21 H21 0.9800
C13 H13 0.9300
C10 C11 1.389(4)
C52 C51 1.521(6)
C52 H52B 0.9700
C52 H52A 0.9700
C7 H7B 0.9600
C7 H7C 0.9600
C7 H7A 0.9600
C26 C25 1.519(5)
C26 H26A 0.9700
C26 H26B 0.9700
C35 C40 1.412(4)
C40 C39 1.367(5)
C40 H40 0.9300
C19 C18 1.514(6)
C19 C20 1.527(5)
C19 H19A 0.9700
C19 H19B 0.9700
C33 H33B 0.9600
C33 H33C 0.9600
C33 H33A 0.9600
C24 C25 1.527(7)
C24 H24A 0.9700
C24 H24B 0.9700
C44 C45 1.505(6)
C44 H44A 0.9700
C44 H44B 0.9700
C34 H34A 0.9600
C34 H34C 0.9600
C34 H34B 0.9600
C11 H11 0.9300
C18 C17 1.500(7)
C18 H18A 0.9700
C18 H18B 0.9700
C51 H51A 0.9700
C51 H51B 0.9700
C16 C17 1.533(6)
C16 H16A 0.9700
C16 H16B 0.9700
C45 H45B 0.9700
C45 H45A 0.9700
C4 C3 1.405(4)
C2 C3 1.386(5)
C2 H2 0.9300
C42 H42B 0.9700
C42 H42A 0.9700
C28 H28 0.9300
C17 H17A 0.9700
C17 H17B 0.9700
C20 H20A 0.9700
C20 H20B 0.9700
C49 H49A 0.9700
C49 H49B 0.9700
C8 H8A 0.9600
C8 H8C 0.9600
C8 H8B 0.9600
C3 H3 0.9300
C22 H22B 0.9700
C22 H22A 0.9700
C25 H25A 0.9700
C25 H25B 0.9700
C6 H6 0.9300
C39 H39 0.9300

loop_
_geom_torsion_atom_site_label_1
_geom_torsion_atom_site_label_2
_geom_torsion_atom_site_label_3
_geom_torsion_atom_site_label_4
_geom_torsion
N1 Ni1 P1 C10 9.99(12)
N2 Ni1 P1 C10 13.0(5)
Cl1 Ni1 P1 C10 -165.88(11)
N1 Ni1 P1 C15 128.46(13)
N2 Ni1 P1 C15 131.5(5)
Cl1 Ni1 P1 C15 -47.41(11)
N1 Ni1 P1 C21 -104.73(14)
N2 Ni1 P1 C21 -101.7(5)
Cl1 Ni1 P1 C21 79.40(13)
N3 Ni2 P2 C36 -9.59(11)
N4 Ni2 P2 C36 -17.9(5)
Cl2 Ni2 P2 C36 166.80(10)
N3 Ni2 P2 C47 -128.70(12)
N4 Ni2 P2 C47 -137.0(5)
Cl2 Ni2 P2 C47 47.69(11)
N3 Ni2 P2 C41 105.01(13)
N4 Ni2 P2 C41 96.7(5)
Cl2 Ni2 P2 C41 -78.60(11)
C32 C31 N3 C35 -16.6(4)
C30 C31 N3 C35 167.5(3)
C32 C31 N3 Ni2 159.9(3)
C30 C31 N3 Ni2 -16.0(3)
N4 Ni2 N3 C31 17.68(19)
P2 Ni2 N3 C31 -161.15(19)
Cl2 Ni2 N3 C31 134.1(10)
N4 Ni2 N3 C35 -165.7(2)
P2 Ni2 N3 C35 15.4(2)
Cl2 Ni2 N3 C35 -49.3(12)
N1 Ni1 N2 C5 16.13(17)
P1 Ni1 N2 C5 13.1(6)
Cl1 Ni1 N2 C5 -168.00(16)
N1 Ni1 N2 C8 139.8(3)
P1 Ni1 N2 C8 136.8(5)
Cl1 Ni1 N2 C8 -44.3(3)
N1 Ni1 N2 C7 -99.3(2)
P1 Ni1 N2 C7 -102.3(5)
Cl1 Ni1 N2 C7 76.5(2)
N3 C31 C32 C27 -180.0(3)
C30 C31 C32 C27 -4.2(5)
N3 Ni2 N4 C30 -15.27(17)
P2 Ni2 N4 C30 -7.0(6)
Cl2 Ni2 N4 C30 168.32(16)
N3 Ni2 N4 C33 102.1(2)
P2 Ni2 N4 C33 110.4(5)
Cl2 Ni2 N4 C33 -74.3(2)
N3 Ni2 N4 C34 -137.7(3)
P2 Ni2 N4 C34 -129.4(5)
Cl2 Ni2 N4 C34 45.9(3)
C14 C9 N1 C4 22.1(5)
C10 C9 N1 C4 -160.7(3)
C14 C9 N1 Ni1 -160.7(2)
C10 C9 N1 Ni1 16.5(4)
N2 Ni1 N1 C4 -18.09(19)
P1 Ni1 N1 C4 161.49(19)
Cl1 Ni1 N1 C4 -127.3(10)
N2 Ni1 N1 C9 164.5(2)
P1 Ni1 N1 C9 -16.0(2)
Cl1 Ni1 N1 C9 55.3(11)
C10 P1 C15 C20 -62.8(3)
C21 P1 C15 C20 53.1(3)
Ni1 P1 C15 C20 -175.8(2)
C10 P1 C15 C16 64.9(3)
C21 P1 C15 C16 -179.2(3)
Ni1 P1 C15 C16 -48.0(3)
C39 C38 C37 C36 -3.2(5)
C49 C48 C47 C52 -59.2(4)
C49 C48 C47 P2 172.4(2)
C36 P2 C47 C52 -67.4(3)
C41 P2 C47 C52 176.2(2)
Ni2 P2 C47 C52 46.1(3)
C36 P2 C47 C48 60.9(3)
C41 P2 C47 C48 -55.5(3)
Ni2 P2 C47 C48 174.4(2)
N1 C9 C14 C13 -177.5(3)
C10 C9 C14 C13 5.4(5)
C38 C37 C36 C35 -2.0(5)
C38 C37 C36 P2 175.4(3)
C47 P2 C36 C37 -50.5(3)
C41 P2 C36 C37 66.4(3)
Ni2 P2 C36 C37 -172.8(3)
C47 P2 C36 C35 127.1(2)
C41 P2 C36 C35 -115.9(2)
Ni2 P2 C36 C35 4.8(2)
C36 P2 C41 C46 -167.3(2)
C47 P2 C41 C46 -48.4(3)
Ni2 P2 C41 C46 81.6(2)
C36 P2 C41 C42 67.9(2)
C47 P2 C41 C42 -173.2(2)
Ni2 P2 C41 C42 -43.2(2)
C8 N2 C5 C6 43.2(4)
C7 N2 C5 C6 -77.9(4)
Ni1 N2 C5 C6 168.4(3)
C8 N2 C5 C4 -137.2(3)
C7 N2 C5 C4 101.7(3)
Ni1 N2 C5 C4 -12.1(3)
C42 C41 C46 C45 -54.5(4)
P2 C41 C46 C45 -178.0(3)
C31 C32 C27 C28 -0.3(6)
C10 P1 C21 C26 -61.8(3)
C15 P1 C21 C26 179.7(2)
Ni1 P1 C21 C26 49.6(3)
C10 P1 C21 C22 174.4(3)
C15 P1 C21 C22 56.0(3)
Ni1 P1 C21 C22 -74.1(3)
C11 C12 C13 C14 -3.8(6)
C9 C14 C13 C12 0.0(5)
N1 C9 C10 C11 175.6(3)
C14 C9 C10 C11 -7.0(4)
N1 C9 C10 P1 -5.4(3)
C14 C9 C10 P1 172.0(2)
C15 P1 C10 C11 52.5(3)
C21 P1 C10 C11 -64.2(3)
Ni1 P1 C10 C11 173.9(3)
C15 P1 C10 C9 -126.4(2)
C21 P1 C10 C9 116.9(2)
Ni1 P1 C10 C9 -5.0(2)
C48 C47 C52 C51 58.0(4)
P2 C47 C52 C51 -170.6(3)
C28 C29 C30 C31 -3.4(5)
C28 C29 C30 N4 176.5(3)
N3 C31 C30 C29 -177.6(3)
C32 C31 C30 C29 6.1(4)
N3 C31 C30 N4 2.4(3)
C32 C31 C30 N4 -173.9(3)
C33 N4 C30 C29 75.9(3)
C34 N4 C30 C29 -46.0(4)
Ni2 N4 C30 C29 -169.2(2)
C33 N4 C30 C31 -104.2(3)
C34 N4 C30 C31 134.0(3)
Ni2 N4 C30 C31 10.7(3)
C22 C21 C26 C25 -56.6(5)
P1 C21 C26 C25 178.1(3)
C31 N3 C35 C36 160.3(3)
Ni2 N3 C35 C36 -15.9(3)
C31 N3 C35 C40 -22.4(5)
Ni2 N3 C35 C40 161.4(3)
C37 C36 C35 N3 -177.0(3)
P2 C36 C35 N3 5.2(3)
C37 C36 C35 C40 5.4(4)
P2 C36 C35 C40 -172.4(2)
N3 C35 C40 C39 179.0(3)
C36 C35 C40 C39 -3.8(5)
C22 C23 C24 C25 57.9(6)
C42 C43 C44 C45 56.5(4)
C13 C12 C11 C10 2.1(6)
C9 C10 C11 C12 3.4(5)
P1 C10 C11 C12 -175.4(3)
C20 C19 C18 C17 55.7(5)
C47 C52 C51 C50 -55.5(5)
C49 C50 C51 C52 54.5(5)
C20 C15 C16 C17 -57.3(5)
P1 C15 C16 C17 171.6(3)
C43 C44 C45 C46 -56.5(4)
C41 C46 C45 C44 55.9(4)
C9 N1 C4 C5 -167.0(3)
Ni1 N1 C4 C5 15.7(3)
C9 N1 C4 C3 16.6(5)
Ni1 N1 C4 C3 -160.7(2)
C6 C5 C4 N1 178.3(3)
N2 C5 C4 N1 -1.3(4)
C6 C5 C4 C3 -4.9(4)
N2 C5 C4 C3 175.5(2)
C6 C1 C2 C3 -1.8(6)
C46 C41 C42 C43 54.3(4)
P2 C41 C42 C43 -179.5(2)
C44 C43 C42 C41 -55.4(4)
C32 C27 C28 C29 3.1(6)
C30 C29 C28 C27 -1.2(6)
C19 C18 C17 C16 -56.0(5)
C15 C16 C17 C18 56.6(5)
C16 C15 C20 C19 57.7(4)
P1 C15 C20 C19 -174.4(2)
C18 C19 C20 C15 -56.4(5)
C51 C50 C49 C48 -54.9(5)
C47 C48 C49 C50 57.2(4)
C1 C2 C3 C4 0.0(5)
N1 C4 C3 C2 179.7(3)
C5 C4 C3 C2 3.3(4)
C26 C21 C22 C23 56.1(4)
P1 C21 C22 C23 179.0(3)
C24 C23 C22 C21 -57.7(5)
C21 C26 C25 C24 56.3(5)
C23 C24 C25 C26 -56.6(5)
C4 C5 C6 C1 3.2(5)
N2 C5 C6 C1 -177.3(3)
C2 C1 C6 C5 0.3(6)
C35 C40 C39 C38 -1.4(6)
C37 C38 C39 C40 4.9(6)
